data_7718751
loop_
_publ_author_name
'Zhao, Sheng-Ze'
'Chen, Li-Wen'
'Zhu, Hai'
'Zhang, Hao-Zhe'
'Liu, Chang'
'Qin, Chun-Yan'
'Wang, Hai-Ying'
'Li, Yong-Hua'
'Wang, Shi'

_publ_section_title
;
 Halogen bond-enhanced spin dynamics: investigating co-crystallization
 effects on spin crossover in mononuclear Mn(III) Schiff-base complexes.
;
_journal_issue 23
_journal_name_full 'Dalton transactions (Cambridge, England : 2003)'
_journal_page_first 9405
_journal_page_last 9417
_journal_paper_doi 10.1039/d5dt00841g
_journal_volume 54
_journal_year 2025
_chemical_absolute_configuration ad
_chemical_formula_moiety '0.5(I), C15 H16 Mn0.5 N2 O'
_chemical_formula_sum 'C15 H16 I0.5 Mn0.5 N2 O'
_chemical_formula_weight 331.22
_space_group_crystal_system orthorhombic
_space_group_IT_number 18
_space_group_name_Hall 'P 2 2ab'
_space_group_name_H-M_alt 'P 21 21 2'
_atom_sites_solution_hydrogens geom
_atom_sites_solution_primary iterative
_audit_creation_date 2024-09-03
_audit_creation_method
;
Olex2 1.2
(compiled 2018.05.29 svn.r3508 for OlexSys, GUI svn.r5506)
;
_audit_update_record
;
2024-09-12 deposited with the CCDC.	2025-05-14 downloaded from the CCDC.
;
_cell_angle_alpha 90
_cell_angle_beta 90
_cell_angle_gamma 90
_cell_formula_units_Z 4
_cell_length_a 7.7479(8)
_cell_length_b 12.2056(13)
_cell_length_c 15.0826(15)
_cell_measurement_reflns_used 6531
_cell_measurement_temperature 294(2)
_cell_measurement_theta_max 33.43
_cell_measurement_theta_min 2.70
_cell_volume 1426.3(3)
_computing_cell_refinement 'SAINT V8.38A (?, 2016)'
_computing_data_reduction 'SAINT V8.38A (?, 2016)'
_computing_molecular_graphics 'Olex2 (Dolomanov et al., 2009)'
_computing_publication_material 'Olex2 (Dolomanov et al., 2009)'
_computing_structure_refinement 'XL (Sheldrick, 2008)'
_computing_structure_solution 'olex2.solve (Bourhis et al., 2015)'
_diffrn_ambient_temperature 293.78
_diffrn_measured_fraction_theta_full 0.979
_diffrn_measured_fraction_theta_max 0.958
_diffrn_measurement_device_type 'Bruker APEX-II CCD'
_diffrn_measurement_method '\f and \w scans'
_diffrn_radiation_type MoK\a
_diffrn_radiation_wavelength 0.71073
_diffrn_reflns_av_R_equivalents 0.0454
_diffrn_reflns_av_unetI/netI 0.0702
_diffrn_reflns_Laue_measured_fraction_full 0.979
_diffrn_reflns_Laue_measured_fraction_max 0.958
_diffrn_reflns_limit_h_max 12
_diffrn_reflns_limit_h_min -11
_diffrn_reflns_limit_k_max 15
_diffrn_reflns_limit_k_min -18
_diffrn_reflns_limit_l_max 23
_diffrn_reflns_limit_l_min -21
_diffrn_reflns_number 15261
_diffrn_reflns_point_group_measured_fraction_full 0.978
_diffrn_reflns_point_group_measured_fraction_max 0.947
_diffrn_reflns_theta_full 25.242
_diffrn_reflns_theta_max 33.438
_diffrn_reflns_theta_min 2.701
_diffrn_standards_number 0
_exptl_absorpt_coefficient_mu 1.579
_exptl_absorpt_correction_T_max 0.7466
_exptl_absorpt_correction_T_min 0.5224
_exptl_absorpt_correction_type multi-scan
_exptl_absorpt_process_details
;
SADABS-2016/2 (Bruker,2016/2) was used for absorption correction.
wR2(int) was 0.1076 before and 0.0626 after correction.
The Ratio of minimum to maximum transmission is 0.6997.
The \l/2 correction factor is Not present.
;
_exptl_crystal_colour brown
_exptl_crystal_density_diffrn 1.542
_exptl_crystal_description block
_exptl_crystal_F_000 668
_exptl_crystal_size_max 0.32
_exptl_crystal_size_mid 0.31
_exptl_crystal_size_min 0.16
_refine_diff_density_max 0.755
_refine_diff_density_min -0.891
_refine_diff_density_rms 0.102
_refine_ls_abs_structure_details
;
 Flack x determined using 961 quotients [(I+)-(I-)]/[(I+)+(I-)]
 (Parsons, Flack and Wagner, Acta Cryst. B69 (2013) 249-259).
;
_refine_ls_abs_structure_Flack 0.029(14)
_refine_ls_extinction_method none
_refine_ls_goodness_of_fit_ref 1.058
_refine_ls_hydrogen_treatment constr
_refine_ls_matrix_type full
_refine_ls_number_parameters 173
_refine_ls_number_reflns 5281
_refine_ls_number_restraints 0
_refine_ls_restrained_S_all 1.058
_refine_ls_R_factor_all 0.1246
_refine_ls_R_factor_gt 0.0533
_refine_ls_shift/su_max 0.000
_refine_ls_shift/su_mean 0.000
_refine_ls_structure_factor_coef Fsqd
_refine_ls_weighting_details 'w=1/[\s^2^(Fo^2^)+(0.0168P)^2^+1.8409P] where P=(Fo^2^+2Fc^2^)/3'
_refine_ls_weighting_scheme calc
_refine_ls_wR_factor_gt 0.0841
_refine_ls_wR_factor_ref 0.1026
_reflns_Friedel_coverage 0.749
_reflns_Friedel_fraction_full 0.976
_reflns_Friedel_fraction_max 0.933
_reflns_number_gt 3017
_reflns_number_total 5281
_reflns_threshold_expression 'I > 2\s(I)'
_cod_data_source_file d5dt00841g2.cif
_cod_data_source_block 1111
_cod_depositor_comments 'Adding full bibliography for 7718751--7718755.cif.'
_cod_original_formula_sum 'C15 H16 I0.50 Mn0.50 N2 O'
_cod_database_code 7718751
_shelx_shelxl_version_number 2018/3
_shelx_space_group_comment
;
The symmetry employed for this shelxl refinement is uniquely defined
by the following loop, which should always be used as a source of
symmetry information in preference to the above space-group names.
They are only intended as comments.
;
_shelx_estimated_absorpt_t_max 0.187
_shelx_estimated_absorpt_t_min 0.081
_olex2_refinement_description
;
1. Fixed Uiso
 At 1.2 times of:
  All C(H) groups, All C(H,H) groups, All N(H) groups
2.a Ternary CH refined with riding coordinates:
 N2(H2)
2.b Secondary CH2 refined with riding coordinates:
 C12(H12A,H12B), C13(H13A,H13B), C14(H14A,H14B), C15(H15A,H15B)
2.c Aromatic/amide H refined with riding coordinates:
 C1(H1), C2(H2A), C3(H3), C4(H4), C7(H7), C8(H8), C11(H11)
;
_olex2_submission_special_instructions 'No special instructions were received'

loop_
_space_group_symop_operation_xyz
'x, y, z'
'-x, -y, z'
'-x+1/2, y+1/2, -z'
'x+1/2, -y+1/2, -z'

loop_
_atom_site_label
_atom_site_type_symbol
_atom_site_fract_x
_atom_site_fract_y
_atom_site_fract_z
_atom_site_U_iso_or_equiv
_atom_site_adp_type
_atom_site_occupancy
_atom_site_site_symmetry_order
_atom_site_calc_flag
_atom_site_refinement_flags_posn
_atom_site_refinement_flags_adp
_atom_site_refinement_flags_occupancy
_atom_site_disorder_assembly
_atom_site_disorder_group
I1 I 0.500000 0.500000 0.57731(4) 0.05980(18) Uani 1 2 d S T P . .
Mn1 Mn 0.000000 0.500000 0.34092(5) 0.02763(19) Uani 1 2 d S T P . .
O1 O 0.1490(5) 0.3793(3) 0.3412(2) 0.0374(8) Uani 1 1 d . . . . .
N1 N 0.1635(6) 0.5709(3) 0.2545(3) 0.0351(10) Uani 1 1 d . . . . .
N2 N 0.1362(6) 0.5740(3) 0.4432(3) 0.0338(9) Uani 1 1 d . . . . .
H2 H 0.242618 0.531833 0.451233 0.041 Uiso 1 1 calc R . . . .
C1 C 0.4072(9) 0.1755(7) 0.0393(5) 0.069(2) Uani 1 1 d . . . . .
H1 H 0.427697 0.100451 0.040412 0.083 Uiso 1 1 calc R . . . .
C2 C 0.4314(9) 0.2328(8) -0.0364(5) 0.077(3) Uani 1 1 d . . . . .
H2A H 0.468325 0.196704 -0.087285 0.093 Uiso 1 1 calc R . . . .
C3 C 0.4020(9) 0.3438(7) -0.0391(5) 0.070(2) Uani 1 1 d . . . . .
H3 H 0.418753 0.381587 -0.091939 0.083 Uiso 1 1 calc R . . . .
C4 C 0.3482(8) 0.4000(6) 0.0349(4) 0.0547(17) Uani 1 1 d . . . . .
H4 H 0.329628 0.475218 0.031748 0.066 Uiso 1 1 calc R . . . .
C5 C 0.3212(7) 0.3446(5) 0.1150(4) 0.0421(13) Uani 1 1 d . . . . .
C6 C 0.3502(8) 0.2305(5) 0.1176(4) 0.0521(16) Uani 1 1 d . . . . .
C7 C 0.3140(9) 0.1722(6) 0.1959(5) 0.0599(18) Uani 1 1 d . . . . .
H7 H 0.335194 0.097254 0.197404 0.072 Uiso 1 1 calc R . . . .
C8 C 0.2493(8) 0.2216(5) 0.2692(4) 0.0506(15) Uani 1 1 d . . . . .
H8 H 0.227010 0.180593 0.319892 0.061 Uiso 1 1 calc R . . . .
C9 C 0.2155(9) 0.3363(6) 0.2687(5) 0.0371(15) Uani 1 1 d . . . . .
C10 C 0.2562(7) 0.3976(5) 0.1938(4) 0.0382(12) Uani 1 1 d . . . . .
C11 C 0.2532(6) 0.5142(6) 0.1987(3) 0.0399(14) Uani 1 1 d . . . . .
H11 H 0.321361 0.552602 0.158566 0.048 Uiso 1 1 calc R . . . .
C12 C 0.2082(10) 0.6869(6) 0.2645(5) 0.0429(18) Uani 1 1 d . . . . .
H12A H 0.103993 0.730830 0.261919 0.052 Uiso 1 1 calc R . . . .
H12B H 0.282656 0.709153 0.216011 0.052 Uiso 1 1 calc R . . . .
C13 C 0.3002(9) 0.7069(5) 0.3528(4) 0.0523(16) Uani 1 1 d . . . . .
H13A H 0.398630 0.658018 0.356706 0.063 Uiso 1 1 calc R . . . .
H13B H 0.343578 0.781411 0.353544 0.063 Uiso 1 1 calc R . . . .
C14 C 0.1871(9) 0.6897(4) 0.4331(4) 0.0465(14) Uani 1 1 d . . . . .
H14A H 0.248821 0.713092 0.485769 0.056 Uiso 1 1 calc R . . . .
H14B H 0.084301 0.734559 0.427674 0.056 Uiso 1 1 calc R . . . .
C15 C 0.0310(8) 0.5581(4) 0.5245(3) 0.0414(16) Uani 1 1 d . . . . .
H15A H -0.066448 0.608052 0.524621 0.050 Uiso 1 1 calc R . . . .
H15B H 0.100185 0.572284 0.576899 0.050 Uiso 1 1 calc R . . . .

loop_
_atom_site_aniso_label
_atom_site_aniso_U_11
_atom_site_aniso_U_22
_atom_site_aniso_U_33
_atom_site_aniso_U_23
_atom_site_aniso_U_13
_atom_site_aniso_U_12
I1 0.0433(3) 0.0444(3) 0.0917(4) 0.000 0.000 0.0076(4)
Mn1 0.0317(4) 0.0261(4) 0.0252(4) 0.000 0.000 -0.0013(8)
O1 0.044(2) 0.0341(19) 0.0341(19) 0.0003(16) 0.0005(17) 0.0071(17)
N1 0.043(2) 0.032(2) 0.030(2) -0.0013(18) 0.001(2) -0.0040(19)
N2 0.035(2) 0.038(2) 0.029(2) -0.0041(19) -0.0011(18) 0.0004(18)
C1 0.058(4) 0.072(5) 0.078(5) -0.040(4) -0.001(4) 0.015(4)
C2 0.052(4) 0.116(7) 0.065(5) -0.047(5) 0.009(3) 0.010(4)
C3 0.055(4) 0.104(6) 0.049(4) -0.023(4) 0.011(3) -0.006(4)
C4 0.046(3) 0.072(4) 0.046(3) -0.022(3) 0.011(3) -0.013(3)
C5 0.027(3) 0.052(3) 0.047(3) -0.015(3) 0.002(2) -0.002(2)
C6 0.036(3) 0.062(4) 0.058(4) -0.021(3) -0.004(3) 0.010(3)
C7 0.057(4) 0.045(4) 0.078(5) -0.020(4) -0.006(4) 0.015(3)
C8 0.057(4) 0.041(3) 0.054(4) 0.000(3) -0.009(3) 0.012(3)
C9 0.031(3) 0.035(3) 0.045(4) -0.007(3) -0.003(3) 0.002(2)
C10 0.034(3) 0.039(3) 0.042(3) -0.011(3) 0.000(2) 0.001(2)
C11 0.036(2) 0.052(4) 0.031(2) -0.001(3) 0.004(2) -0.003(3)
C12 0.056(4) 0.035(4) 0.039(3) -0.002(3) 0.004(3) -0.010(3)
C13 0.063(4) 0.041(3) 0.054(4) -0.007(3) -0.002(3) -0.023(3)
C14 0.061(4) 0.038(3) 0.041(3) -0.012(3) -0.004(3) -0.010(3)
C15 0.049(5) 0.050(3) 0.025(2) -0.007(2) -0.001(2) 0.007(3)

loop_
_atom_type_symbol
_atom_type_description
_atom_type_scat_dispersion_real
_atom_type_scat_dispersion_imag
_atom_type_scat_source
C C 0.0033 0.0016 'International Tables Vol C Tables 4.2.6.8 and 6.1.1.4'
H H 0.0000 0.0000 'International Tables Vol C Tables 4.2.6.8 and 6.1.1.4'
I I -0.4742 1.8119 'International Tables Vol C Tables 4.2.6.8 and 6.1.1.4'
Mn Mn 0.3368 0.7283 'International Tables Vol C Tables 4.2.6.8 and 6.1.1.4'
N N 0.0061 0.0033 'International Tables Vol C Tables 4.2.6.8 and 6.1.1.4'
O O 0.0106 0.0060 'International Tables Vol C Tables 4.2.6.8 and 6.1.1.4'

loop_
_geom_angle_atom_site_label_1
_geom_angle_atom_site_label_2
_geom_angle_atom_site_label_3
_geom_angle
_geom_angle_site_symmetry_1
_geom_angle_site_symmetry_3
_geom_angle_publ_flag
O1 Mn1 O1 179.7(2) . 2_565 ?
O1 Mn1 N1 87.23(17) 2_565 2_565 ?
O1 Mn1 N1 92.96(17) . 2_565 ?
O1 Mn1 N1 92.96(17) 2_565 . ?
O1 Mn1 N1 87.23(17) . . ?
O1 Mn1 N2 91.57(16) . . ?
O1 Mn1 N2 88.22(16) . 2_565 ?
O1 Mn1 N2 88.22(16) 2_565 . ?
O1 Mn1 N2 91.57(16) 2_565 2_565 ?
N1 Mn1 N1 99.3(2) . 2_565 ?
N1 Mn1 N2 88.53(16) . . ?
N1 Mn1 N2 171.14(18) . 2_565 ?
N1 Mn1 N2 171.14(18) 2_565 . ?
N1 Mn1 N2 88.53(16) 2_565 2_565 ?
N2 Mn1 N2 84.0(2) . 2_565 ?
C9 O1 Mn1 123.5(4) . . ?
C11 N1 Mn1 122.0(4) . . ?
C11 N1 C12 117.2(5) . . ?
C12 N1 Mn1 119.8(4) . . ?
C14 N2 Mn1 118.5(3) . . ?
C14 N2 C15 110.9(4) . . ?
C15 N2 Mn1 106.1(3) . . ?
C2 C1 C6 119.9(7) . . ?
C1 C2 C3 120.8(7) . . ?
C4 C3 C2 121.2(8) . . ?
C3 C4 C5 120.3(7) . . ?
C4 C5 C6 118.4(5) . . ?
C4 C5 C10 123.1(6) . . ?
C6 C5 C10 118.4(6) . . ?
C5 C6 C1 119.4(7) . . ?
C7 C6 C1 121.2(6) . . ?
C7 C6 C5 119.3(6) . . ?
C8 C7 C6 122.3(6) . . ?
C7 C8 C9 120.0(7) . . ?
O1 C9 C8 117.3(6) . . ?
O1 C9 C10 123.3(6) . . ?
C10 C9 C8 119.4(6) . . ?
C9 C10 C5 120.5(5) . . ?
C9 C10 C11 119.4(5) . . ?
C11 C10 C5 119.7(5) . . ?
N1 C11 C10 125.3(5) . . ?
N1 C12 C13 110.7(5) . . ?
C14 C13 C12 114.0(6) . . ?
N2 C14 C13 111.8(4) . . ?
N2 C15 C15 107.4(4) . 2_565 ?

loop_
_geom_bond_atom_site_label_1
_geom_bond_atom_site_label_2
_geom_bond_distance
_geom_bond_site_symmetry_2
_geom_bond_publ_flag
Mn1 O1 1.872(3) . ?
Mn1 O1 1.872(3) 2_565 ?
Mn1 N1 2.013(4) . ?
Mn1 N1 2.013(4) 2_565 ?
Mn1 N2 2.076(4) . ?
Mn1 N2 2.076(4) 2_565 ?
O1 C9 1.318(8) . ?
N1 C11 1.292(7) . ?
N1 C12 1.465(8) . ?
N2 C14 1.474(7) . ?
N2 C15 1.486(6) . ?
C1 C2 1.352(11) . ?
C1 C6 1.428(9) . ?
C2 C3 1.374(11) . ?
C3 C4 1.375(8) . ?
C4 C5 1.401(8) . ?
C5 C6 1.412(9) . ?
C5 C10 1.442(7) . ?
C6 C7 1.407(9) . ?
C7 C8 1.356(9) . ?
C8 C9 1.424(9) . ?
C9 C10 1.391(9) . ?
C10 C11 1.426(9) . ?
C12 C13 1.530(9) . ?
C13 C14 1.510(9) . ?
C15 C15 1.498(10) 2_565 ?
